data_7209764
loop_
_publ_author_name
'Li, Ming'
'Li, R. K.'

_publ_section_title
;
 Crystal growth and characterization of a new polymorph of bismuth
 trithiourea chloride
;
_journal_issue 20
_journal_name_full CrystEngComm
_journal_page_first 4176
_journal_paper_doi 10.1039/c3ce40121a
_journal_volume 15
_journal_year 2013
_chemical_formula_sum 'C3 H12 Bi Cl3 N6 S3'
_chemical_formula_weight 543.73
_chemical_name_systematic
;
?
;
_space_group_IT_number 9
_symmetry_cell_setting monoclinic
_symmetry_space_group_name_Hall 'C -2yc'
_symmetry_space_group_name_H-M 'C 1 c 1'
_atom_sites_solution_hydrogens geom
_atom_sites_solution_primary direct
_atom_sites_solution_secondary difmap
_audit_creation_method SHELXL-97
_cell_angle_alpha 90.00
_cell_angle_beta 90.509(18)
_cell_angle_gamma 90.00
_cell_formula_units_Z 4
_cell_length_a 8.503(13)
_cell_length_b 11.983(17)
_cell_length_c 15.39(2)
_cell_measurement_reflns_used 2033
_cell_measurement_temperature 301(2)
_cell_measurement_theta_max 27.5
_cell_measurement_theta_min 2.6
_cell_volume 1568(4)
_computing_cell_refinement
;
CrystalClear-SM Expert 2.0 r1 (Rigaku, 2009)
;
_computing_data_collection
;
CrystalClear-SM Expert 2.0 r1 (Rigaku, 2009)
;
_computing_data_reduction
;
CrystalClear-SM Expert 2.0 r1 (Rigaku, 2009)
;
_computing_structure_refinement 'SHELXL-97 (Sheldrick, 1997)'
_computing_structure_solution 'SHELXS-97 (Sheldrick, 1990)'
_diffrn_ambient_temperature 301(2)
_diffrn_detector CCD
_diffrn_detector_area_resol_mean 13.6612
_diffrn_measured_fraction_theta_full 0.996
_diffrn_measured_fraction_theta_max 0.996
_diffrn_measurement_details
;
scan:
Number of images: 180
Slice: -60.0000 - 120.0000
Image width: 1.0000
Exp time: 16.0000
Rotation axis: Omega
Omega: 0.0000
Chi: 54.0000
Phi: 0.0000
XTD: 49.5665
2theta: 29.9187
scan:
Number of images: 180
Slice: -60.0000 - 120.0000
Image width: 1.0000
Exp time: 16.0000
Rotation axis: Omega
Omega: 0.0000
Chi: 54.0000
Phi: 120.0000
XTD: 49.5665
2theta: 29.9187
scan:
Number of images: 180
Slice: -60.0000 - 120.0000
Image width: 1.0000
Exp time: 16.0000
Rotation axis: Omega
Omega: 0.0000
Chi: 54.0000
Phi: 240.0000
XTD: 49.5665
2theta: 29.9187
;
_diffrn_measurement_device
;
XtaLABmini: Fixed Chi 2 circle
;
_diffrn_measurement_device_type
;
Rigaku Mercury375R (2x2 bin mode)
;
_diffrn_measurement_method 'profile data from \w-scans'
_diffrn_measurement_specimen_support Fiber
_diffrn_orient_matrix_type d*Trek
_diffrn_orient_matrix_UB_11 -0.056867
_diffrn_orient_matrix_UB_12 0.068311
_diffrn_orient_matrix_UB_13 -0.077014
_diffrn_orient_matrix_UB_21 -0.067582
_diffrn_orient_matrix_UB_22 -0.001081
_diffrn_orient_matrix_UB_23 0.048944
_diffrn_orient_matrix_UB_31 0.021300
_diffrn_orient_matrix_UB_32 0.053210
_diffrn_orient_matrix_UB_33 0.030586
_diffrn_radiation_monochromator 'Graphite Monochromator'
_diffrn_radiation_type MoK\a
_diffrn_radiation_wavelength 0.71075
_diffrn_reflns_av_R_equivalents 0.0615
_diffrn_reflns_av_sigmaI/netI 0.0897
_diffrn_reflns_limit_h_max 11
_diffrn_reflns_limit_h_min -11
_diffrn_reflns_limit_k_max 15
_diffrn_reflns_limit_k_min -15
_diffrn_reflns_limit_l_max 19
_diffrn_reflns_limit_l_min -19
_diffrn_reflns_number 7564
_diffrn_reflns_theta_full 27.49
_diffrn_reflns_theta_max 27.49
_diffrn_reflns_theta_min 2.65
_diffrn_source 'Sealed Tube'
_diffrn_source_current 12.0
_diffrn_source_power 0.6
_diffrn_source_voltage 50.0
_exptl_absorpt_coefficient_mu 12.14
_exptl_absorpt_correction_T_max 1.000
_exptl_absorpt_correction_T_min 0.723
_exptl_absorpt_correction_type multi-scan
_exptl_absorpt_process_details
;
CrystalClear-SM Expert 2.0 r1 (Rigaku, 2009)
;
_exptl_crystal_colour Colorless
_exptl_crystal_density_diffrn 2.303
_exptl_crystal_density_method 'not measured'
_exptl_crystal_description Prism
_exptl_crystal_F_000 1016
_exptl_crystal_size_max 0.15
_exptl_crystal_size_mid 0.12
_exptl_crystal_size_min 0.10
_refine_diff_density_max 1.755
_refine_diff_density_min -1.694
_refine_diff_density_rms 0.206
_refine_ls_abs_structure_details 'Flack H D (1983), Acta Cryst. A39, 876-881'
_refine_ls_abs_structure_Flack 0.50(2)
_refine_ls_extinction_expression Fc^*^=kFc[1+0.001xFc^2^\l^3^/sin(2\q)]^-1/4^
_refine_ls_extinction_method SHELXL
_refine_ls_goodness_of_fit_ref 1.071
_refine_ls_hydrogen_treatment constr
_refine_ls_matrix_type full
_refine_ls_number_parameters 102
_refine_ls_number_reflns 3522
_refine_ls_number_restraints 11
_refine_ls_restrained_S_all 1.070
_refine_ls_R_factor_all 0.0643
_refine_ls_R_factor_gt 0.0496
_refine_ls_shift/su_max 0.000
_refine_ls_shift/su_mean 0.000
_refine_ls_structure_factor_coef Fsqd
_refine_ls_weighting_details 'calc w=1/[\s^2^(Fo^2^)+(0.0321P)^2^+0.0000P] where P=(Fo^2^+2Fc^2^)/3'
_refine_ls_weighting_scheme calc
_refine_ls_wR_factor_gt 0.1012
_refine_ls_wR_factor_ref 0.1090
_reflns_number_gt 2928
_reflns_number_total 3522
_reflns_threshold_expression >2sigma(I)
_cod_data_source_file c3ce40121a.txt
_cod_data_source_block lm1
_cod_depositor_comments
;
The following automatic conversions were performed:

'_exptl_absorpt_correction_type' value 'Multi-scan' changed to
'multi-scan' according to
/home/saulius/struct/CIF-dictionaries/cif_core.dic dictionary named
'cif_core.dic' version 2.4.2 from 2011-04-26.

Automatic conversion script
Id: cif_fix_values 1891 2012-01-12 08:04:46Z andrius 
;
_cod_original_sg_symbol_H-M Cc
_cod_database_code 7209764

loop_
_symmetry_equiv_pos_as_xyz
'x, y, z'
'x, -y, z+1/2'
'x+1/2, y+1/2, z'
'x+1/2, -y+1/2, z+1/2'

loop_
_atom_site_label
_atom_site_type_symbol
_atom_site_fract_x
_atom_site_fract_y
_atom_site_fract_z
_atom_site_U_iso_or_equiv
_atom_site_adp_type
_atom_site_occupancy
_atom_site_symmetry_multiplicity
_atom_site_calc_flag
_atom_site_refinement_flags
Bi1 Bi 0.2721(5) 0.56555(3) 0.2915(2) 0.02907(15) Uani 1 1 d .
S1 S 0.5186(11) 0.5774(8) 0.1759(5) 0.033(3) Uani 1 1 d .
S2 S 0.1284(12) 0.7342(10) 0.1969(6) 0.045(3) Uani 1 1 d .
S3 S 0.4161(11) 0.7355(11) 0.3825(6) 0.043(3) Uani 1 1 d .
Cl1 Cl 0.0258(14) 0.5719(8) 0.4077(7) 0.049(3) Uani 1 1 d .
Cl2 Cl 0.1179(12) 0.3972(11) 0.1829(6) 0.047(2) Uani 1 1 d .
Cl3 Cl 0.4261(13) 0.4118(11) 0.3894(6) 0.051(2) Uani 1 1 d .
C1 C 0.337(2) 0.7177(14) 0.4871(11) 0.020(5) Uiso 1 1 d D
N1 N 0.370(3) 0.6285(15) 0.5332(14) 0.052(7) Uiso 1 1 d D
H1A H 0.3170 0.6144 0.5794 0.062 Uiso 1 1 calc R
H1B H 0.4432 0.5840 0.5173 0.062 Uiso 1 1 calc R
N2 N 0.219(2) 0.7827(16) 0.5179(13) 0.060(6) Uiso 1 1 d D
H2A H 0.1708 0.7639 0.5646 0.072 Uiso 1 1 calc R
H2B H 0.1920 0.8424 0.4906 0.072 Uiso 1 1 calc R
C2 C 0.201(4) 0.707(2) 0.0968(16) 0.058(10) Uiso 1 1 d D
N3 N 0.149(2) 0.6279(15) 0.0474(14) 0.045(6) Uiso 1 1 d D
H3A H 0.1678 0.6287 -0.0074 0.054 Uiso 1 1 calc R
H3B H 0.0948 0.5744 0.0694 0.054 Uiso 1 1 calc R
N4 N 0.287(2) 0.7919(13) 0.0621(12) 0.049(5) Uiso 1 1 d D
H4A H 0.3058 0.7927 0.0074 0.058 Uiso 1 1 calc R
H4B H 0.3216 0.8447 0.0949 0.058 Uiso 1 1 calc R
C3 C 0.6821(17) 0.5757(10) 0.2473(10) 0.036(3) Uiso 1 1 d D
N5 N 0.749(2) 0.4836(9) 0.2742(10) 0.055(4) Uiso 1 1 d D
H5A H 0.8329 0.4864 0.3055 0.066 Uiso 1 1 calc R
H5B H 0.7084 0.4201 0.2605 0.066 Uiso 1 1 calc R
N6 N 0.7476(17) 0.6742(9) 0.2696(8) 0.047(3) Uiso 1 1 d D
H6A H 0.8318 0.6756 0.3010 0.056 Uiso 1 1 calc R
H6B H 0.7052 0.7356 0.2525 0.056 Uiso 1 1 calc R

loop_
_atom_site_aniso_label
_atom_site_aniso_U_11
_atom_site_aniso_U_22
_atom_site_aniso_U_33
_atom_site_aniso_U_23
_atom_site_aniso_U_13
_atom_site_aniso_U_12
Bi1 0.0299(2) 0.0273(2) 0.0300(2) 0.0008(7) 0.00001(15) -0.0001(8)
S1 0.028(5) 0.046(5) 0.024(4) 0.002(3) 0.011(4) -0.002(3)
S2 0.056(7) 0.036(5) 0.043(6) 0.003(4) 0.000(5) 0.020(5)
S3 0.052(7) 0.053(6) 0.025(4) -0.003(4) 0.008(4) -0.011(5)
Cl1 0.041(6) 0.051(6) 0.054(6) 0.001(4) -0.014(4) -0.002(4)
Cl2 0.058(4) 0.032(3) 0.051(4) -0.023(3) 0.008(3) -0.018(3)
Cl3 0.063(5) 0.048(5) 0.043(4) 0.028(3) 0.020(3) 0.021(3)

loop_
_atom_type_symbol
_atom_type_description
_atom_type_scat_dispersion_real
_atom_type_scat_dispersion_imag
_atom_type_scat_source
C C 0.0033 0.0016 'International Tables Vol C Tables 4.2.6.8 and 6.1.1.4'
N N 0.0061 0.0033 'International Tables Vol C Tables 4.2.6.8 and 6.1.1.4'
H H 0.0000 0.0000 'International Tables Vol C Tables 4.2.6.8 and 6.1.1.4'
O O 0.0106 0.0060 'International Tables Vol C Tables 4.2.6.8 and 6.1.1.4'
S S 0.1246 0.1234 'International Tables Vol C Tables 4.2.6.8 and 6.1.1.4'
Cl Cl 0.1484 0.1585 'International Tables Vol C Tables 4.2.6.8 and 6.1.1.4'
Bi Bi -4.1077 10.2566 'International Tables Vol C Tables 4.2.6.8 and 6.1.1.4'

loop_
_geom_angle_atom_site_label_1
_geom_angle_atom_site_label_2
_geom_angle_atom_site_label_3
_geom_angle
Cl3 Bi1 S3 90.5(5)
Cl3 Bi1 S1 91.6(3)
S3 Bi1 S1 87.3(3)
Cl3 Bi1 Cl1 91.4(3)
S3 Bi1 Cl1 89.2(3)
S1 Bi1 Cl1 175.50(10)
Cl3 Bi1 S2 175.9(5)
S3 Bi1 S2 85.42(14)
S1 Bi1 S2 87.6(3)
Cl1 Bi1 S2 89.3(3)
Cl3 Bi1 Cl2 93.48(17)
S3 Bi1 Cl2 175.4(4)
S1 Bi1 Cl2 90.3(3)
Cl1 Bi1 Cl2 92.9(3)
S2 Bi1 Cl2 90.5(5)
C3 S1 Bi1 101.3(6)
C2 S2 Bi1 100.2(12)
C1 S3 Bi1 101.8(9)
N1 C1 N2 115.4(15)
N1 C1 S3 120.9(14)
N2 C1 S3 122.5(13)
N3 C2 N4 120.0(19)
N3 C2 S2 123.0(18)
N4 C2 S2 114.7(16)
N5 C3 N6 118.8(12)
N5 C3 S1 122.9(11)
N6 C3 S1 118.1(10)

loop_
_geom_bond_atom_site_label_1
_geom_bond_atom_site_label_2
_geom_bond_distance
Bi1 Cl3 2.709(11)
Bi1 S3 2.752(12)
Bi1 S1 2.765(9)
Bi1 Cl1 2.767(12)
Bi1 S2 2.769(11)
Bi1 Cl2 2.923(11)
S1 C3 1.765(18)
S2 C2 1.70(3)
S3 C1 1.762(19)
C1 N1 1.311(13)
C1 N2 1.362(14)
C2 N3 1.296(15)
C2 N4 1.358(15)
C3 N5 1.306(13)
C3 N6 1.348(13)
